data_2209466
loop_
_publ_author_name
'Kirsten, Leo'
'Steyl, Gideon'
'Roodt, Andreas'

_publ_section_title
;
 <i>trans</i>-Carbonylchlorobis[diphenyl(4-tolyl)phosphine]rhodium(I)
;
_journal_coeditor_code CV2069
_journal_issue 7
_journal_name_full 'Acta Crystallographica Section E'
_journal_page_first m1702
_journal_page_last m1704
_journal_paper_doi 10.1107/S1600536806023798
_journal_volume 62
_journal_year 2006
_chemical_formula_iupac '[Rh Cl (C19 H17 P)2 (C O)]'
_chemical_formula_moiety 'C39 H34 Cl O P2 Rh'
_chemical_formula_sum 'C39 H34 Cl O P2 Rh'
_chemical_formula_weight 718.96
_chemical_name_systematic
;
<i>trans</i>-Carbonylchlorobis[diphenyl(4-tolyl)phosphine]rhodium(I)
;
_space_group_IT_number 2
_symmetry_cell_setting triclinic
_symmetry_space_group_name_Hall '-P 1'
_symmetry_space_group_name_H-M 'P -1'
_atom_sites_solution_hydrogens 'riding model'
_atom_sites_solution_primary direct
_atom_sites_solution_secondary difmap
_audit_creation_method SHELXL-97
_cell_angle_alpha 87.813(5)
_cell_angle_beta 68.850(5)
_cell_angle_gamma 61.301(5)
_cell_formula_units_Z 1
_cell_length_a 9.946(5)
_cell_length_b 9.969(5)
_cell_length_c 10.216(5)
_cell_measurement_reflns_used 8330
_cell_measurement_temperature 100(2)
_cell_measurement_theta_max 28.31
_cell_measurement_theta_min 2.25
_cell_volume 817.3(7)
_computing_cell_refinement 'SAINT-Plus (Bruker, 2004)'
_computing_data_collection 'APEX2 (Bruker, 2005)'
_computing_data_reduction 'SAINT-Plus and XPREP (Bruker 2004)'
_computing_molecular_graphics 'DIAMOND (Brandenburg & Putz, 2004)'
_computing_publication_material SHELXL97
_computing_structure_refinement 'SHELXL97 (Sheldrick, 1997)'
_computing_structure_solution 'SHELXS97 (Sheldrick, 1997)'
_diffrn_ambient_temperature 100(2)
_diffrn_detector_area_resol_mean 512
_diffrn_measured_fraction_theta_full 0.997
_diffrn_measured_fraction_theta_max 0.997
_diffrn_measurement_device_type
;
Bruker X8 APEX-II 4K KappaCCD
;
_diffrn_measurement_method '\f and \w'
_diffrn_radiation_monochromator graphite
_diffrn_radiation_source 'fine-focus sealed tube'
_diffrn_radiation_type MoK\a
_diffrn_radiation_wavelength 0.71073
_diffrn_reflns_av_R_equivalents 0.0289
_diffrn_reflns_av_sigmaI/netI 0.0257
_diffrn_reflns_limit_h_max 13
_diffrn_reflns_limit_h_min -13
_diffrn_reflns_limit_k_max 13
_diffrn_reflns_limit_k_min -13
_diffrn_reflns_limit_l_max 13
_diffrn_reflns_limit_l_min -13
_diffrn_reflns_number 16054
_diffrn_reflns_theta_full 28.00
_diffrn_reflns_theta_max 28.00
_diffrn_reflns_theta_min 2.17
_diffrn_standards_number 0
_exptl_absorpt_coefficient_mu 0.733
_exptl_absorpt_correction_T_max 0.9437
_exptl_absorpt_correction_T_min 0.8495
_exptl_absorpt_correction_type multi-scan
_exptl_absorpt_process_details '(SADABS; Bruker, 1998)'
_exptl_crystal_colour yellow
_exptl_crystal_density_diffrn 1.461
_exptl_crystal_density_method 'not measured'
_exptl_crystal_description block
_exptl_crystal_F_000 368
_exptl_crystal_size_max 0.23
_exptl_crystal_size_mid 0.11
_exptl_crystal_size_min 0.08
_refine_diff_density_max 0.508
_refine_diff_density_min -0.291
_refine_ls_extinction_method none
_refine_ls_goodness_of_fit_ref 1.045
_refine_ls_hydrogen_treatment constr
_refine_ls_matrix_type full
_refine_ls_number_parameters 214
_refine_ls_number_reflns 3931
_refine_ls_number_restraints 0
_refine_ls_restrained_S_all 1.045
_refine_ls_R_factor_all 0.0274
_refine_ls_R_factor_gt 0.0244
_refine_ls_shift/su_max 0.001
_refine_ls_shift/su_mean 0.000
_refine_ls_structure_factor_coef Fsqd
_refine_ls_weighting_details 'calc w=1/[\s^2^(Fo^2^)+(0.0268P)^2^+0.5271P] where P=(Fo^2^+2Fc^2^)/3'
_refine_ls_weighting_scheme calc
_refine_ls_wR_factor_gt 0.0602
_refine_ls_wR_factor_ref 0.0620
_reflns_number_gt 3648
_reflns_number_total 3931
_reflns_threshold_expression I>2\s(I)
_cod_data_source_file cv2069.cif
_cod_data_source_block I
_cod_database_code 2209466
_cod_database_fobs_code 2209466

loop_
_symmetry_equiv_pos_as_xyz
'x, y, z'
'-x, -y, -z'

loop_
_atom_site_type_symbol
_atom_site_label
_atom_site_fract_x
_atom_site_fract_y
_atom_site_fract_z
_atom_site_U_iso_or_equiv
_atom_site_adp_type
_atom_site_calc_flag
_atom_site_refinement_flags
_atom_site_occupancy
_atom_site_disorder_assembly
_atom_site_disorder_group
Rh Rh 0.0000 0.0000 0.0000 0.01784(6) Uani d S 1 . .
P P -0.21536(5) 0.00540(5) 0.19730(4) 0.01647(9) Uani d . 1 A .
Cl Cl -0.16294(19) 0.27758(19) 0.04523(17) 0.0234(3) Uani d P 0.50 A 1
C C1 -0.1239(6) 0.2074(6) 0.0263(5) 0.0184(10) Uani d P 0.50 A 2
O O1 -0.2039(6) 0.3363(4) 0.0469(6) 0.0237(10) Uani d P 0.50 A 2
C C11 -0.2604(2) 0.13074(18) 0.35024(16) 0.0167(3) Uani d . 1 . .
C C12 -0.1254(2) 0.1173(2) 0.37427(19) 0.0222(3) Uani d . 1 A .
H H12 -0.0175 0.0510 0.3096 0.027 Uiso calc R 1 . .
C C13 -0.1506(2) 0.2021(2) 0.4937(2) 0.0245(4) Uani d . 1 . .
H H13 -0.0590 0.1900 0.5091 0.029 Uiso calc R 1 A .
C C14 -0.3100(2) 0.3049(2) 0.59088(19) 0.0238(4) Uani d . 1 A .
C C15 -0.4442(2) 0.3205(2) 0.56454(18) 0.0243(4) Uani d . 1 . .
H H15 -0.5520 0.3903 0.6271 0.029 Uiso calc R 1 A .
C C16 -0.4202(2) 0.2337(2) 0.44641(18) 0.0210(3) Uani d . 1 A .
H H16 -0.5118 0.2447 0.4317 0.025 Uiso calc R 1 . .
C C141 -0.3359(3) 0.3973(3) 0.7195(2) 0.0392(5) Uani d . 1 . .
H H14A -0.4530 0.4617 0.7744 0.059 Uiso calc PR 0.50 A .
H H14B -0.2862 0.4612 0.6896 0.059 Uiso calc PR 0.50 . .
H H14C -0.2850 0.3279 0.7766 0.059 Uiso calc PR 0.50 . .
H H14D -0.2298 0.3721 0.7193 0.059 Uiso calc PR 0.50 . .
H H14E -0.3966 0.3727 0.8041 0.059 Uiso calc PR 0.50 . .
H H14F -0.3978 0.5059 0.7171 0.059 Uiso calc PR 0.50 . .
C C21 -0.17333(19) -0.17880(18) 0.26072(17) 0.0176(3) Uani d . 1 . .
C C22 -0.1391(2) -0.3021(2) 0.16976(18) 0.0228(3) Uani d . 1 A .
H H22 -0.1355 -0.2897 0.0781 0.027 Uiso calc R 1 . .
C C23 -0.1103(2) -0.4425(2) 0.2148(2) 0.0256(4) Uani d . 1 . .
H H23 -0.0886 -0.5237 0.1537 0.031 Uiso calc R 1 A .
C C24 -0.1140(2) -0.4623(2) 0.3511(2) 0.0259(4) Uani d . 1 A .
H H24 -0.0933 -0.5571 0.3808 0.031 Uiso calc R 1 . .
C C25 -0.1482(2) -0.3411(2) 0.44245(19) 0.0230(3) Uani d . 1 . .
H H25 -0.1512 -0.3542 0.5339 0.028 Uiso calc R 1 A .
C C26 -0.1784(2) -0.19914(19) 0.39758(17) 0.0187(3) Uani d . 1 A .
H H26 -0.2020 -0.1176 0.4595 0.022 Uiso calc R 1 . .
C C31 -0.4159(2) 0.07058(19) 0.18415(16) 0.0180(3) Uani d . 1 . .
C C32 -0.4758(2) 0.1895(2) 0.10844(19) 0.0263(4) Uani d . 1 A .
H H32 -0.4138 0.2365 0.0645 0.032 Uiso calc R 1 . .
C C33 -0.6271(3) 0.2381(2) 0.0981(2) 0.0313(4) Uani d . 1 . .
H H33 -0.6674 0.3195 0.0496 0.038 Uiso calc R 1 A .
C C34 -0.7185(2) 0.1664(2) 0.15954(19) 0.0253(4) Uani d . 1 A .
H H34 -0.8189 0.1979 0.1507 0.030 Uiso calc R 1 . .
C C35 -0.6603(2) 0.0479(2) 0.23389(19) 0.0256(4) Uani d . 1 . .
H H35 -0.7213 -0.0008 0.2749 0.031 Uiso calc R 1 A .
C C36 -0.5112(2) 0.0012(2) 0.24784(18) 0.0237(3) Uani d . 1 A .
H H36 -0.4742 -0.0772 0.3001 0.028 Uiso calc R 1 . .

loop_
_atom_site_aniso_label
_atom_site_aniso_U_11
_atom_site_aniso_U_22
_atom_site_aniso_U_33
_atom_site_aniso_U_12
_atom_site_aniso_U_13
_atom_site_aniso_U_23
Rh 0.01714(10) 0.01675(10) 0.01519(9) -0.00888(8) -0.00115(7) 0.00224(6)
P 0.0164(2) 0.0177(2) 0.01395(18) -0.00924(17) -0.00349(16) 0.00247(15)
Cl 0.0194(10) 0.0118(10) 0.0276(6) -0.0065(9) 0.0013(7) -0.0006(9)
C1 0.013(2) 0.019(3) 0.017(2) -0.008(2) 0.0015(16) 0.002(2)
O1 0.018(2) 0.011(2) 0.0320(16) -0.005(2) -0.0020(16) -0.002(2)
C11 0.0184(8) 0.0169(7) 0.0158(7) -0.0105(6) -0.0054(6) 0.0034(6)
C12 0.0171(8) 0.0200(8) 0.0271(8) -0.0081(7) -0.0075(7) 0.0008(7)
C13 0.0251(9) 0.0250(9) 0.0318(9) -0.0148(8) -0.0167(8) 0.0069(7)
C14 0.0319(10) 0.0218(8) 0.0231(8) -0.0165(8) -0.0119(7) 0.0045(7)
C15 0.0212(9) 0.0257(9) 0.0206(8) -0.0114(7) -0.0023(7) -0.0028(7)
C16 0.0183(8) 0.0245(8) 0.0210(8) -0.0123(7) -0.0061(6) 0.0019(6)
C141 0.0461(13) 0.0431(12) 0.0321(11) -0.0249(11) -0.0147(10) -0.0033(9)
C21 0.0142(7) 0.0183(8) 0.0193(7) -0.0091(6) -0.0041(6) 0.0035(6)
C22 0.0223(8) 0.0231(8) 0.0197(8) -0.0110(7) -0.0051(7) 0.0012(6)
C23 0.0233(9) 0.0206(8) 0.0306(9) -0.0113(7) -0.0071(7) -0.0011(7)
C24 0.0224(9) 0.0185(8) 0.0357(10) -0.0104(7) -0.0101(8) 0.0076(7)
C25 0.0202(8) 0.0265(9) 0.0246(8) -0.0126(7) -0.0106(7) 0.0102(7)
C26 0.0153(8) 0.0210(8) 0.0204(8) -0.0098(7) -0.0065(6) 0.0027(6)
C31 0.0184(8) 0.0198(8) 0.0137(7) -0.0086(6) -0.0051(6) -0.0007(6)
C32 0.0303(10) 0.0280(9) 0.0275(9) -0.0178(8) -0.0144(8) 0.0100(7)
C33 0.0338(10) 0.0324(10) 0.0338(10) -0.0161(9) -0.0209(9) 0.0128(8)
C34 0.0216(9) 0.0295(9) 0.0227(8) -0.0097(7) -0.0102(7) -0.0018(7)
C35 0.0221(9) 0.0298(9) 0.0244(9) -0.0145(8) -0.0062(7) 0.0009(7)
C36 0.0226(9) 0.0267(9) 0.0223(8) -0.0134(7) -0.0082(7) 0.0061(7)

loop_
_atom_type_symbol
_atom_type_description
_atom_type_scat_dispersion_real
_atom_type_scat_dispersion_imag
_atom_type_scat_source
C C 0.0033 0.0016 'International Tables Vol C Tables 4.2.6.8 and 6.1.1.4'
H H 0.0000 0.0000 'International Tables Vol C Tables 4.2.6.8 and 6.1.1.4'
O O 0.0106 0.0060 'International Tables Vol C Tables 4.2.6.8 and 6.1.1.4'
P P 0.1023 0.0942 'International Tables Vol C Tables 4.2.6.8 and 6.1.1.4'
Cl Cl 0.1484 0.1585 'International Tables Vol C Tables 4.2.6.8 and 6.1.1.4'
Rh Rh -1.1178 0.9187 'International Tables Vol C Tables 4.2.6.8 and 6.1.1.4'

loop_
_geom_angle_atom_site_label_1
_geom_angle_atom_site_label_2
_geom_angle_atom_site_label_3
_geom_angle_site_symmetry_1
_geom_angle_site_symmetry_3
_geom_angle
_geom_angle_publ_flag
C1 Rh C1 . 2 180.0(6) ?
C1 Rh P . 2 92.59(16) ?
C1 Rh P 2 2 87.41(16) ?
C1 Rh P . . 87.41(16) y
C1 Rh P 2 . 92.59(16) y
P Rh P 2 . 180.00(2) n
C1 Rh Cl . . 2.77(17) ?
C1 Rh Cl 2 . 177.23(17) y
P Rh Cl 2 . 93.50(4) ?
P Rh Cl . . 86.50(4) y
C1 Rh Cl . 2 177.23(17) ?
C1 Rh Cl 2 2 2.77(17) ?
P Rh Cl 2 2 86.50(4) ?
P Rh Cl . 2 93.50(4) ?
Cl Rh Cl . 2 180.00(11) ?
C11 P C21 . . 103.43(8) ?
C11 P C31 . . 105.87(7) ?
C21 P C31 . . 101.83(7) ?
C11 P Rh . . 109.91(6) ?
C21 P Rh . . 116.13(5) ?
C31 P Rh . . 118.20(6) ?
O1 C1 Rh . . 177.8(7) ?
C16 C11 C12 . . 118.61(15) ?
C16 C11 P . . 123.85(13) ?
C12 C11 P . . 117.50(12) ?
C13 C12 C11 . . 120.53(16) ?
C13 C12 H12 . . 119.7 ?
C11 C12 H12 . . 119.7 ?
C12 C13 C14 . . 121.29(16) ?
C12 C13 H13 . . 119.4 ?
C14 C13 H13 . . 119.4 ?
C13 C14 C15 . . 117.91(16) ?
C13 C14 C141 . . 120.82(17) ?
C15 C14 C141 . . 121.27(17) ?
C14 C15 C16 . . 121.24(16) ?
C14 C15 H15 . . 119.4 ?
C16 C15 H15 . . 119.4 ?
C11 C16 C15 . . 120.40(16) ?
C11 C16 H16 . . 119.8 ?
C15 C16 H16 . . 119.8 ?
C14 C141 H14A . . 109.5 ?
C14 C141 H14B . . 109.5 ?
H14A C141 H14B . . 109.5 ?
C14 C141 H14C . . 109.5 ?
H14A C141 H14C . . 109.5 ?
H14B C141 H14C . . 109.5 ?
C14 C141 H14D . . 109.5 ?
H14A C141 H14D . . 141.1 ?
H14B C141 H14D . . 56.3 ?
H14C C141 H14D . . 56.3 ?
C14 C141 H14E . . 109.5 ?
H14A C141 H14E . . 56.3 ?
H14B C141 H14E . . 141.1 ?
H14C C141 H14E . . 56.3 ?
H14D C141 H14E . . 109.5 ?
C14 C141 H14F . . 109.5 ?
H14A C141 H14F . . 56.3 ?
H14B C141 H14F . . 56.3 ?
H14C C141 H14F . . 141.1 ?
H14D C141 H14F . . 109.5 ?
H14E C141 H14F . . 109.5 ?
C26 C21 C22 . . 118.98(15) ?
C26 C21 P . . 122.28(13) ?
C22 C21 P . . 118.72(13) ?
C23 C22 C21 . . 120.56(17) ?
C23 C22 H22 . . 119.7 ?
C21 C22 H22 . . 119.7 ?
C22 C23 C24 . . 120.10(17) ?
C22 C23 H23 . . 119.9 ?
C24 C23 H23 . . 119.9 ?
C25 C24 C23 . . 119.98(16) ?
C25 C24 H24 . . 120.0 ?
C23 C24 H24 . . 120.0 ?
C24 C25 C26 . . 119.99(17) ?
C24 C25 H25 . . 120.0 ?
C26 C25 H25 . . 120.0 ?
C21 C26 C25 . . 120.38(16) ?
C21 C26 H26 . . 119.8 ?
C25 C26 H26 . . 119.8 ?
C32 C31 C36 . . 118.37(16) ?
C32 C31 P . . 120.65(13) ?
C36 C31 P . . 120.98(13) ?
C33 C32 C31 . . 120.55(16) ?
C33 C32 H32 . . 119.7 ?
C31 C32 H32 . . 119.7 ?
C34 C33 C32 . . 120.38(17) ?
C34 C33 H33 . . 119.8 ?
C32 C33 H33 . . 119.8 ?
C35 C34 C33 . . 119.70(17) ?
C35 C34 H34 . . 120.1 ?
C33 C34 H34 . . 120.1 ?
C34 C35 C36 . . 120.30(17) ?
C34 C35 H35 . . 119.9 ?
C36 C35 H35 . . 119.9 ?
C35 C36 C31 . . 120.66(16) ?
C35 C36 H36 . . 119.7 ?
C31 C36 H36 . . 119.7 ?

loop_
_geom_bond_atom_site_label_1
_geom_bond_atom_site_label_2
_geom_bond_site_symmetry_2
_geom_bond_distance
_geom_bond_publ_flag
Rh C1 . 1.795(5) y
Rh C1 2 1.795(5) ?
Rh P 2 2.3315(9) ?
Rh P . 2.3315(9) y
Rh Cl . 2.397(2) y
Rh Cl 2 2.397(2) ?
P C11 . 1.8194(18) y
P C21 . 1.8259(18) y
P C31 . 1.8328(19) y
C1 O1 . 1.117(5) y
C11 C16 . 1.389(2) ?
C11 C12 . 1.394(2) ?
C12 C13 . 1.385(3) ?
C12 H12 . 0.9300 ?
C13 C14 . 1.390(3) ?
C13 H13 . 0.9300 ?
C14 C15 . 1.391(3) ?
C14 C141 . 1.504(3) ?
C15 C16 . 1.391(2) ?
C15 H15 . 0.9300 ?
C16 H16 . 0.9300 ?
C141 H14A . 0.9600 ?
C141 H14B . 0.9600 ?
C141 H14C . 0.9600 ?
C141 H14D . 0.9600 ?
C141 H14E . 0.9600 ?
C141 H14F . 0.9600 ?
C21 C26 . 1.391(2) ?
C21 C22 . 1.395(2) ?
C22 C23 . 1.383(3) ?
C22 H22 . 0.9300 ?
C23 C24 . 1.389(3) ?
C23 H23 . 0.9300 ?
C24 C25 . 1.381(3) ?
C24 H24 . 0.9300 ?
C25 C26 . 1.395(2) ?
C25 H25 . 0.9300 ?
C26 H26 . 0.9300 ?
C31 C32 . 1.394(2) ?
C31 C36 . 1.397(2) ?
C32 C33 . 1.386(3) ?
C32 H32 . 0.9300 ?
C33 C34 . 1.382(3) ?
C33 H33 . 0.9300 ?
C34 C35 . 1.378(3) ?
C34 H34 . 0.9300 ?
C35 C36 . 1.386(3) ?
C35 H35 . 0.9300 ?
C36 H36 . 0.9300 ?

loop_
_geom_torsion_atom_site_label_1
_geom_torsion_atom_site_label_2
_geom_torsion_atom_site_label_3
_geom_torsion_atom_site_label_4
_geom_torsion_site_symmetry_1
_geom_torsion
_geom_torsion_publ_flag
C1 Rh P C11 . -55.93(18) ?
C1 Rh P C11 2 124.07(18) ?
Cl Rh P C11 . -53.31(8) ?
Cl Rh P C11 2 126.69(8) ?
C1 Rh P C21 . -172.84(17) ?
C1 Rh P C21 2 7.16(17) ?
Cl Rh P C21 . -170.23(7) ?
Cl Rh P C21 2 9.77(7) ?
C1 Rh P C31 . 65.69(18) ?
C1 Rh P C31 2 -114.31(18) ?
Cl Rh P C31 . 68.31(7) y
Cl Rh P C31 2 -111.69(7) ?
C21 P C11 C16 . -96.85(14) ?
C31 P C11 C16 . 9.83(15) ?
Rh P C11 C16 . 138.54(13) ?
C21 P C11 C12 . 80.62(13) ?
C31 P C11 C12 . -172.71(12) ?
Rh P C11 C12 . -43.99(14) ?
C16 C11 C12 C13 . 1.7(2) ?
P C11 C12 C13 . -175.93(13) ?
C11 C12 C13 C14 . -1.4(3) ?
C12 C13 C14 C15 . -0.1(3) ?
C12 C13 C14 C141 . -179.51(17) ?
C13 C14 C15 C16 . 1.4(3) ?
C141 C14 C15 C16 . -179.24(17) ?
C12 C11 C16 C15 . -0.4(2) ?
P C11 C16 C15 . 177.00(13) ?
C14 C15 C16 C11 . -1.1(3) ?
C11 P C21 C26 . -0.52(15) ?
C31 P C21 C26 . -110.23(14) ?
Rh P C21 C26 . 119.94(13) ?
C11 P C21 C22 . 177.85(13) ?
C31 P C21 C22 . 68.14(14) ?
Rh P C21 C22 . -61.68(14) ?
C26 C21 C22 C23 . -0.1(2) ?
P C21 C22 C23 . -178.50(14) ?
C21 C22 C23 C24 . -0.6(3) ?
C22 C23 C24 C25 . 0.8(3) ?
C23 C24 C25 C26 . -0.3(3) ?
C22 C21 C26 C25 . 0.5(2) ?
P C21 C26 C25 . 178.90(12) ?
C24 C25 C26 C21 . -0.3(2) ?
C11 P C31 C32 . 87.19(15) ?
C21 P C31 C32 . -164.98(14) ?
Rh P C31 C32 . -36.46(16) y
C11 P C31 C36 . -93.72(15) ?
C21 P C31 C36 . 14.11(15) ?
Rh P C31 C36 . 142.63(12) ?
C36 C31 C32 C33 . 0.6(3) ?
P C31 C32 C33 . 179.72(15) ?
C31 C32 C33 C34 . -1.8(3) ?
C32 C33 C34 C35 . 1.3(3) ?
C33 C34 C35 C36 . 0.3(3) ?
C34 C35 C36 C31 . -1.5(3) ?
C32 C31 C36 C35 . 1.0(3) ?
P C31 C36 C35 . -178.07(13) ?
